data_2019979
loop_
_publ_author_name
'Yu, Qiang'
'Li, Xiangjun'
'Liu, Diansheng'
'Li, Jianfeng'

_publ_section_title
;
 Structural study of a manganese(II) `picket-fence' porphyrin complex
;
_journal_coeditor_code SK3589
_journal_issue 7
_journal_name_full 'Acta Crystallographica Section C'
_journal_page_first
;
;
_journal_paper_doi 10.1107/S2053229615009304
_journal_volume 71
_journal_year 2015
_chemical_formula_iupac '[K (C18 H36 N2 O6)] [Mn Cl (C64 H64 N8 O4)], C4 H8 O'
_chemical_formula_moiety 'C18 H36 K N2 O6 +, C64 H64 Cl Mn N8 O4 -, C4 H8 O'
_chemical_formula_sum 'C86 H108 Cl K Mn N10 O11'
_chemical_formula_weight 1587.31
_chemical_name_common
;
(Cryptand-222)potassium chlorido[<i>meso</i>-tetra(\a,\a,\a,\a-<i>o</i>-\
pivalamidophenyl)porphyrinato]manganese tetrahydrofuran monosolvate
;
_chemical_name_systematic
;(4,7,13,16,21,24-Hexaoxa-1,10-diazabicyclo[8.8.8]hexacosane)potassium
chlorido[<i>meso</i>-5,10,15,20-tetrakis(2-<i>tert</i>-butanamidophenyl)porphyrinato(2-)]manganese(II) tetrahydrofuran monosolvate
;
_space_group_crystal_system monoclinic
_space_group_IT_number 14
_space_group_name_Hall '-P 2yn'
_space_group_name_H-M_alt 'P 1 21/n 1'
_symmetry_space_group_name_Hall '-P 2yn'
_symmetry_space_group_name_H-M 'P 1 21/n 1'
_atom_sites_solution_hydrogens geom
_audit_creation_method SHELXL-2014/6
_cell_angle_alpha 90
_cell_angle_beta 96.378(2)
_cell_angle_gamma 90
_cell_formula_units_Z 4
_cell_length_a 17.2598(3)
_cell_length_b 21.2990(3)
_cell_length_c 22.7585(3)
_cell_measurement_reflns_used 17336
_cell_measurement_temperature 200(2)
_cell_measurement_theta_max 28.6553
_cell_measurement_theta_min 2.9586
_cell_volume 8314.6(2)
_computing_cell_refinement
;
CrysAlis PRO (Agilent, 2011)
;
_computing_data_collection
;
CrysAlis PRO (Agilent, 2011)
;
_computing_data_reduction
;
CrysAlis PRO (Agilent, 2011)
;
_computing_molecular_graphics
;
SHELXTL (Sheldrick, 2008)
;
_computing_publication_material
;
SHELXL2014 (Sheldrick, 2015) and publCIF (Westrip, 2010)
;
_computing_structure_refinement
;
SHELXL2014 (Sheldrick, 2015)
;
_computing_structure_solution
;
SHELXS97 (Sheldrick, 2008)
;
_diffrn_ambient_temperature 200(2)
_diffrn_detector_area_resol_mean 16.2141
_diffrn_measured_fraction_theta_full 0.998
_diffrn_measured_fraction_theta_max 0.862
_diffrn_measurement_device_type 'Agilent Xcalibur (Eos, Gemini)'
_diffrn_measurement_method '\w scans'
_diffrn_radiation_type MoK\a
_diffrn_radiation_wavelength 0.71073
_diffrn_reflns_av_R_equivalents 0.0340
_diffrn_reflns_limit_h_max 19
_diffrn_reflns_limit_h_min -23
_diffrn_reflns_limit_k_max 27
_diffrn_reflns_limit_k_min -28
_diffrn_reflns_limit_l_max 29
_diffrn_reflns_limit_l_min -28
_diffrn_reflns_number 65981
_diffrn_reflns_theta_full 25.242
_diffrn_reflns_theta_max 28.718
_diffrn_reflns_theta_min 2.965
_exptl_absorpt_coefficient_mu 0.306
_exptl_absorpt_correction_T_max 1.00000
_exptl_absorpt_correction_T_min 0.98420
_exptl_absorpt_correction_type multi-scan
_exptl_absorpt_process_details
;
(CrysAlis PRO; Agilent, 2011)
;
_exptl_crystal_colour black
_exptl_crystal_density_diffrn 1.268
_exptl_crystal_density_method 'not measured'
_exptl_crystal_description block
_exptl_crystal_F_000 3372
_exptl_crystal_size_max 0.200
_exptl_crystal_size_mid 0.200
_exptl_crystal_size_min 0.100
_refine_diff_density_max 1.113
_refine_diff_density_min -0.972
_refine_ls_extinction_method none
_refine_ls_goodness_of_fit_ref 1.020
_refine_ls_hydrogen_treatment constr
_refine_ls_matrix_type full
_refine_ls_number_parameters 992
_refine_ls_number_reflns 18558
_refine_ls_number_restraints 5
_refine_ls_restrained_S_all 1.024
_refine_ls_R_factor_all 0.0690
_refine_ls_R_factor_gt 0.0469
_refine_ls_shift/su_max 0.003
_refine_ls_shift/su_mean 0.000
_refine_ls_structure_factor_coef Fsqd
_refine_ls_weighting_details 'w=1/[\s^2^(Fo^2^)+(0.0411P)^2^+8.2684P] where P=(Fo^2^+2Fc^2^)/3'
_refine_ls_weighting_scheme calc
_refine_ls_wR_factor_gt 0.1020
_refine_ls_wR_factor_ref 0.1132
_reflns_number_gt 14238
_reflns_number_total 18558
_reflns_threshold_expression I>2\s(I)
_cod_data_source_file sk3589sup1.cf
_cod_data_source_block I
_cod_database_code 2019979
_shelx_space_group_comment
;
The symmetry employed for this shelxl refinement is uniquely defined
by the following loop, which should always be used as a source of
symmetry information in preference to the above space-group names.
They are only intended as comments.
;
_shelx_estimated_absorpt_t_min 0.941
_shelx_estimated_absorpt_t_max 0.970
_shelxl_version_number 2014/6

loop_
_space_group_symop_operation_xyz
'x, y, z'
'-x+1/2, y+1/2, -z+1/2'
'-x, -y, -z'
'x-1/2, -y-1/2, z-1/2'

loop_
_atom_site_type_symbol
_atom_site_label
_atom_site_fract_x
_atom_site_fract_y
_atom_site_fract_z
_atom_site_U_iso_or_equiv
_atom_site_adp_type
_atom_site_calc_flag
_atom_site_occupancy
Cl Cl1 0.97749(3) 0.96273(3) 0.82146(2) 0.02712(12) Uani d 1
K K1 1.24267(3) 0.83486(2) 0.54958(2) 0.02032(10) Uani d 1
Mn Mn1 1.03128(2) 0.93078(2) 0.73482(2) 0.01402(7) Uani d 1
C C101 0.97515(11) 0.79137(9) 0.71035(8) 0.0165(4) Uani d 1
C C102 0.89637(11) 0.85782(9) 0.66039(8) 0.0167(4) Uani d 1
C C103 0.90017(11) 0.97245(9) 0.63512(8) 0.0150(4) Uani d 1
C C104 0.98416(11) 1.04917(9) 0.65560(8) 0.0147(4) Uani d 1
C C105 1.11881(11) 1.05626(9) 0.70925(8) 0.0151(4) Uani d 1
C C106 1.19913(11) 0.98915(9) 0.75751(8) 0.0157(4) Uani d 1
C C107 1.19430(11) 0.87459(9) 0.78299(8) 0.0169(4) Uani d 1
C C108 1.10914(12) 0.79850(9) 0.76439(8) 0.0169(4) Uani d 1
C C201 0.90592(12) 0.75679(9) 0.68826(9) 0.0215(4) Uani d 1
H H20A 0.8963 0.7135 0.6943 0.026 Uiso calc 1
C C202 0.85766(12) 0.79761(9) 0.65756(9) 0.0213(4) Uani d 1
H H20B 0.8075 0.7885 0.6377 0.026 Uiso calc 1
C C203 0.86796(12) 1.02762(9) 0.60465(9) 0.0188(4) Uani d 1
H H20C 0.8198 1.0301 0.5802 0.023 Uiso calc 1
C C204 0.91904(12) 1.07491(9) 0.61741(8) 0.0181(4) Uani d 1
H H20D 0.9134 1.1171 0.6039 0.022 Uiso calc 1
C C205 1.19125(12) 1.08912(9) 0.72555(8) 0.0179(4) Uani d 1
H H20E 1.2020 1.1317 0.7170 0.021 Uiso calc 1
C C206 1.24077(12) 1.04800(9) 0.75514(9) 0.0185(4) Uani d 1
H H20F 1.2929 1.0561 0.7713 0.022 Uiso calc 1
C C207 1.23004(12) 0.81770(9) 0.80801(9) 0.0205(4) Uani d 1
H H20G 1.2807 0.8139 0.8287 0.025 Uiso calc 1
C C208 1.17776(12) 0.77105(9) 0.79640(9) 0.0207(4) Uani d 1
H H20H 1.1848 0.7282 0.8072 0.025 Uiso calc 1
C C301 1.04113(12) 0.76548(9) 0.74344(8) 0.0165(4) Uani d 1
C C302 0.86537(11) 0.91263(9) 0.63264(8) 0.0155(4) Uani d 1
C C303 1.05262(11) 1.08175(8) 0.67595(8) 0.0146(4) Uani d 1
C C304 1.23065(11) 0.93356(9) 0.78361(8) 0.0162(4) Uani d 1
N N1 0.96709(9) 0.85288(7) 0.69335(7) 0.0155(3) Uani d 1
N N2 0.97041(9) 0.98696(7) 0.66582(7) 0.0143(3) Uani d 1
N N3 1.12525(9) 0.99570(7) 0.72941(7) 0.0146(3) Uani d 1
N N4 1.12068(9) 0.86154(7) 0.75741(7) 0.0163(3) Uani d 1
C C1 1.03725(11) 0.69649(9) 0.75621(9) 0.0180(4) Uani d 1
C C2 1.04129(12) 0.65275(9) 0.71149(9) 0.0213(4) Uani d 1
H H2A 1.0494 0.6669 0.6731 0.026 Uiso calc 1
C C3 1.03375(14) 0.58907(10) 0.72143(10) 0.0268(5) Uani d 1
H H3A 1.0371 0.5599 0.6903 0.032 Uiso calc 1
C C4 1.02134(14) 0.56839(10) 0.77712(10) 0.0296(5) Uani d 1
H H4A 1.0156 0.5248 0.7841 0.036 Uiso calc 1
C C5 1.01716(14) 0.61058(10) 0.82283(10) 0.0292(5) Uani d 1
H H5A 1.0090 0.5959 0.8611 0.035 Uiso calc 1
C C6 1.02489(13) 0.67494(9) 0.81275(9) 0.0224(4) Uani d 1
C C7 1.01490(12) 0.71404(10) 0.91515(9) 0.0219(4) Uani d 1
C C8 1.01983(14) 0.77528(10) 0.95107(9) 0.0258(5) Uani d 1
C C9 0.98399(16) 0.83125(11) 0.91606(11) 0.0362(6) Uani d 1
H H9A 0.9300 0.8214 0.9008 0.054 Uiso calc 1
H H9B 1.0142 0.8402 0.8830 0.054 Uiso calc 1
H H9C 0.9848 0.8681 0.9420 0.054 Uiso calc 1
C C10 1.10654(15) 0.78806(12) 0.96934(12) 0.0392(6) Uani d 1
H H10A 1.1330 0.7948 0.9339 0.059 Uiso calc 1
H H10B 1.1122 0.8256 0.9943 0.059 Uiso calc 1
H H10C 1.1299 0.7520 0.9914 0.059 Uiso calc 1
C C11 0.97894(18) 0.76489(13) 1.00635(11) 0.0427(7) Uani d 1
H H11A 1.0024 0.7289 1.0284 0.064 Uiso calc 1
H H11B 0.9846 0.8025 1.0313 0.064 Uiso calc 1
H H11C 0.9235 0.7566 0.9948 0.064 Uiso calc 1
C C12 0.78675(12) 0.90490(9) 0.59845(9) 0.0184(4) Uani d 1
C C13 0.77998(13) 0.88326(10) 0.54047(9) 0.0231(4) Uani d 1
H H13A 0.8255 0.8773 0.5212 0.028 Uiso calc 1
C C14 0.70741(14) 0.87030(10) 0.51064(10) 0.0278(5) Uani d 1
H H14A 0.7032 0.8544 0.4714 0.033 Uiso calc 1
C C15 0.64133(13) 0.88063(10) 0.53809(10) 0.0288(5) Uani d 1
H H15A 0.5916 0.8726 0.5172 0.035 Uiso calc 1
C C16 0.64638(13) 0.90258(10) 0.59557(10) 0.0274(5) Uani d 1
H H16A 0.6004 0.9102 0.6139 0.033 Uiso calc 1
C C17 0.71942(12) 0.91347(10) 0.62637(9) 0.0215(4) Uani d 1
C C18 0.67842(12) 0.92934(10) 0.72783(10) 0.0235(4) Uani d 1
C C19 0.71798(12) 0.93555(10) 0.79131(10) 0.0246(5) Uani d 1
C C20 0.65501(14) 0.93514(13) 0.83337(11) 0.0349(6) Uani d 1
H H20I 0.6197 0.9708 0.8244 0.052 Uiso calc 1
H H20J 0.6254 0.8959 0.8285 0.052 Uiso calc 1
H H20K 0.6794 0.9385 0.8742 0.052 Uiso calc 1
C C21 0.76366(14) 0.99744(11) 0.79764(11) 0.0327(5) Uani d 1
H H21A 0.8040 0.9974 0.7705 0.049 Uiso calc 1
H H21B 0.7280 1.0327 0.7881 0.049 Uiso calc 1
H H21C 0.7882 1.0018 0.8384 0.049 Uiso calc 1
C C22 0.77277(14) 0.87984(11) 0.80564(11) 0.0311(5) Uani d 1
H H22A 0.8133 0.8799 0.7787 0.047 Uiso calc 1
H H22B 0.7971 0.8833 0.8465 0.047 Uiso calc 1
H H22C 0.7430 0.8406 0.8008 0.047 Uiso calc 1
C C23 1.05898(11) 1.14865(9) 0.65651(8) 0.0150(4) Uani d 1
C C24 1.10624(12) 1.16328(9) 0.61260(9) 0.0200(4) Uani d 1
H H24A 1.1332 1.1305 0.5952 0.024 Uiso calc 1
C C25 1.11491(12) 1.22454(10) 0.59375(9) 0.0224(4) Uani d 1
H H25A 1.1470 1.2336 0.5635 0.027 Uiso calc 1
C C26 1.07609(12) 1.27234(9) 0.61968(9) 0.0213(4) Uani d 1
H H26A 1.0819 1.3145 0.6073 0.026 Uiso calc 1
C C27 1.02905(12) 1.25913(9) 0.66328(9) 0.0200(4) Uani d 1
H H27A 1.0030 1.2923 0.6809 0.024 Uiso calc 1
C C28 1.01956(11) 1.19760(9) 0.68158(8) 0.0161(4) Uani d 1
C C29 0.91079(12) 1.21558(10) 0.74252(9) 0.0214(4) Uani d 1
C C30 0.87020(13) 1.18985(10) 0.79408(9) 0.0230(4) Uani d 1
C C31 0.86661(15) 1.24381(11) 0.83828(10) 0.0334(5) Uani d 1
H H31A 0.8408 1.2801 0.8181 0.050 Uiso calc 1
H H31B 0.8371 1.2304 0.8704 0.050 Uiso calc 1
H H31C 0.9196 1.2555 0.8545 0.050 Uiso calc 1
C C32 0.91032(15) 1.13319(12) 0.82526(11) 0.0358(6) Uani d 1
H H32A 0.9635 1.1447 0.8413 0.054 Uiso calc 1
H H32B 0.8810 1.1198 0.8575 0.054 Uiso calc 1
H H32C 0.9123 1.0987 0.7969 0.054 Uiso calc 1
C C33 0.78705(14) 1.17247(12) 0.76875(11) 0.0353(6) Uani d 1
H H33A 0.7617 1.2091 0.7488 0.053 Uiso calc 1
H H33B 0.7888 1.1381 0.7403 0.053 Uiso calc 1
H H33C 0.7575 1.1591 0.8009 0.053 Uiso calc 1
C C34 1.31150(11) 0.93851(9) 0.81507(8) 0.0167(4) Uani d 1
C C35 1.37498(12) 0.91747(9) 0.78820(9) 0.0194(4) Uani d 1
H H35A 1.3667 0.8988 0.7501 0.023 Uiso calc 1
C C36 1.45029(12) 0.92319(9) 0.81594(9) 0.0213(4) Uani d 1
H H36A 1.4934 0.9095 0.7967 0.026 Uiso calc 1
C C37 1.46185(12) 0.94905(10) 0.87173(10) 0.0229(4) Uani d 1
H H37A 1.5133 0.9522 0.8912 0.027 Uiso calc 1
C C38 1.39985(12) 0.97045(10) 0.89987(9) 0.0229(4) Uani d 1
H H38A 1.4088 0.9883 0.9383 0.028 Uiso calc 1
C C39 1.32409(12) 0.96565(9) 0.87165(9) 0.0204(4) Uani d 1
C C40 1.25169(13) 1.01610(10) 0.94914(9) 0.0235(4) Uani d 1
C C41 1.16770(13) 1.02912(11) 0.96172(10) 0.0288(5) Uani d 1
C C42 1.12256(15) 0.96738(12) 0.96264(12) 0.0410(6) Uani d 1
H H42A 1.1206 0.9471 0.9239 0.062 Uiso calc 1
H H42B 1.1487 0.9396 0.9929 0.062 Uiso calc 1
H H42C 1.0694 0.9759 0.9717 0.062 Uiso calc 1
C C43 1.12716(16) 1.07239(13) 0.91395(13) 0.0455(7) Uani d 1
H H43A 1.1259 1.0520 0.8753 0.068 Uiso calc 1
H H43B 1.0738 1.0808 0.9226 0.068 Uiso calc 1
H H43C 1.1559 1.1120 0.9135 0.068 Uiso calc 1
C C44 1.17019(17) 1.06009(15) 1.02221(13) 0.0512(8) Uani d 1
H H44A 1.1990 1.0997 1.0221 0.077 Uiso calc 1
H H44B 1.1169 1.0684 1.0312 0.077 Uiso calc 1
H H44C 1.1962 1.0321 1.0523 0.077 Uiso calc 1
N N5 1.01866(12) 0.72094(8) 0.85641(8) 0.0294(4) Uani d 1
H H5 1.0169 0.7600 0.8436 0.035 Uiso calc 1
N N6 0.72999(10) 0.93052(9) 0.68634(8) 0.0280(4) Uani d 1
H H6A 0.7770 0.9440 0.6992 0.034 Uiso calc 1
N N7 0.97367(10) 1.18289(8) 0.72734(7) 0.0185(3) Uani d 1
H H7A 0.9870 1.1491 0.7483 0.022 Uiso calc 1
N N8 1.25761(10) 0.98548(9) 0.89729(8) 0.0259(4) Uani d 1
H H8A 1.2128 0.9767 0.8765 0.031 Uiso calc 1
O O1 1.01091(11) 0.66306(7) 0.93834(7) 0.0340(4) Uani d 1
O O2 0.60861(9) 0.92353(8) 0.71525(7) 0.0342(4) Uani d 1
O O3 0.88698(10) 1.26286(8) 0.71641(8) 0.0380(4) Uani d 1
O O4 1.30841(10) 1.03157(8) 0.98270(7) 0.0359(4) Uani d 1
C C45 1.10066(15) 0.71835(12) 0.47510(11) 0.0342(6) Uani d 1
H H45A 1.0632 0.7505 0.4581 0.041 Uiso calc 1
H H45B 1.0736 0.6773 0.4723 0.041 Uiso calc 1
C C46 1.16806(16) 0.71585(11) 0.43892(11) 0.0345(6) Uani d 1
H H46A 1.2073 0.6853 0.4564 0.041 Uiso calc 1
H H46B 1.1499 0.7020 0.3982 0.041 Uiso calc 1
C C47 1.26249(14) 0.77805(12) 0.40014(10) 0.0321(5) Uani d 1
H H47A 1.2418 0.7640 0.3600 0.038 Uiso calc 1
H H47B 1.3048 0.7490 0.4155 0.038 Uiso calc 1
C C48 1.29397(14) 0.84330(12) 0.39747(9) 0.0307(5) Uani d 1
H H48A 1.3343 0.8448 0.3698 0.037 Uiso calc 1
H H48B 1.2516 0.8726 0.3830 0.037 Uiso calc 1
C C49 1.36470(14) 0.92053(11) 0.45440(10) 0.0290(5) Uani d 1
H H49A 1.3255 0.9543 0.4467 0.035 Uiso calc 1
H H49B 1.3994 0.9214 0.4226 0.035 Uiso calc 1
C C50 1.41170(13) 0.93084(11) 0.51358(10) 0.0270(5) Uani d 1
H H50A 1.4486 0.8954 0.5214 0.032 Uiso calc 1
H H50B 1.4429 0.9697 0.5116 0.032 Uiso calc 1
C C51 1.15582(15) 0.67707(11) 0.56856(11) 0.0347(6) Uani d 1
H H51A 1.1901 0.6554 0.5429 0.042 Uiso calc 1
H H51B 1.1127 0.6480 0.5748 0.042 Uiso calc 1
C C52 1.20183(15) 0.69025(12) 0.62732(11) 0.0346(6) Uani d 1
H H52A 1.1700 0.7154 0.6522 0.042 Uiso calc 1
H H52B 1.2157 0.6503 0.6480 0.042 Uiso calc 1
C C53 1.31928(14) 0.73152(12) 0.67259(10) 0.0317(5) Uani d 1
H H53A 1.3333 0.6900 0.6901 0.038 Uiso calc 1
H H53B 1.2910 0.7554 0.7008 0.038 Uiso calc 1
C C54 1.39149(13) 0.76615(11) 0.66123(10) 0.0285(5) Uani d 1
H H54A 1.4284 0.7675 0.6978 0.034 Uiso calc 1
H H54B 1.4172 0.7443 0.6303 0.034 Uiso calc 1
C C55 1.43878(13) 0.86426(10) 0.63496(10) 0.0260(5) Uani d 1
H H55A 1.4662 0.8460 0.6030 0.031 Uiso calc 1
H H55B 1.4749 0.8640 0.6719 0.031 Uiso calc 1
C C56 1.41402(13) 0.93042(10) 0.61939(10) 0.0272(5) Uani d 1
H H56A 1.3855 0.9474 0.6513 0.033 Uiso calc 1
H H56B 1.4612 0.9565 0.6176 0.033 Uiso calc 1
C C57 1.05497(14) 0.75530(12) 0.56505(12) 0.0355(6) Uani d 1
H H57A 1.0684 0.7560 0.6085 0.043 Uiso calc 1
H H57B 1.0119 0.7249 0.5561 0.043 Uiso calc 1
C C58 1.02657(14) 0.81928(12) 0.54515(11) 0.0344(6) Uani d 1
H H58A 1.0129 0.8196 0.5017 0.041 Uiso calc 1
H H58B 0.9794 0.8303 0.5640 0.041 Uiso calc 1
C C59 1.06258(13) 0.92577(11) 0.54597(10) 0.0292(5) Uani d 1
H H59A 1.0100 0.9337 0.5579 0.035 Uiso calc 1
H H59B 1.0603 0.9317 0.5027 0.035 Uiso calc 1
C C60 1.11973(14) 0.97002(11) 0.57695(11) 0.0322(5) Uani d 1
H H60A 1.1022 1.0137 0.5690 0.039 Uiso calc 1
H H60B 1.1232 0.9628 0.6201 0.039 Uiso calc 1
C C61 1.25191(14) 0.99785(11) 0.59118(11) 0.0308(5) Uani d 1
H H61A 1.2627 0.9801 0.6314 0.037 Uiso calc 1
H H61B 1.2330 1.0414 0.5946 0.037 Uiso calc 1
C C62 1.32497(14) 0.99754(10) 0.56081(11) 0.0296(5) Uani d 1
H H62A 1.3116 1.0097 0.5189 0.035 Uiso calc 1
H H62B 1.3614 1.0294 0.5796 0.035 Uiso calc 1
N N9 1.12303(11) 0.73303(9) 0.53768(8) 0.0279(4) Uani d 1
N N10 1.36440(10) 0.93620(8) 0.56310(8) 0.0222(4) Uani d 1
O O5 1.20222(9) 0.77693(7) 0.43767(7) 0.0281(3) Uani d 1
O O6 1.32680(9) 0.86139(7) 0.45499(6) 0.0275(3) Uani d 1
O O7 1.27090(9) 0.72376(7) 0.61824(6) 0.0270(3) Uani d 1
O O8 1.37130(8) 0.82805(7) 0.64252(6) 0.0246(3) Uani d 1
O O9 1.08639(9) 0.86347(7) 0.56131(7) 0.0286(3) Uani d 1
O O10 1.19450(9) 0.96118(7) 0.55722(7) 0.0266(3) Uani d 1
C C1S 0.8305(3) 0.6000(2) 0.59808(19) 0.107(2) Uani d 1
H H1SA 0.7983 0.5620 0.5890 0.129 Uiso calc 1
H H1SB 0.8485 0.6002 0.6409 0.129 Uiso calc 1
C C2S 0.7867(2) 0.6539(2) 0.58276(17) 0.0717(11) Uani d 1
H H2SA 0.7939 0.6852 0.6151 0.086 Uiso calc 1
H H2SB 0.7306 0.6433 0.5754 0.086 Uiso calc 1
C C3S 0.8140(3) 0.6784(3) 0.5303(3) 0.148(3) Uani d 1
H H3SA 0.7700 0.6801 0.4985 0.178 Uiso calc 1
H H3SB 0.8330 0.7218 0.5379 0.178 Uiso calc 1
C C4S 0.8726(3) 0.64305(16) 0.51159(13) 0.0720(12) Uani d 1
H H4SA 0.9156 0.6704 0.5016 0.086 Uiso calc 1
H H4SB 0.8530 0.6184 0.4761 0.086 Uiso calc 1
O O1S 0.9006(3) 0.59968(19) 0.56226(17) 0.1484(17) Uani d 1

loop_
_atom_site_aniso_label
_atom_site_aniso_U_11
_atom_site_aniso_U_22
_atom_site_aniso_U_33
_atom_site_aniso_U_12
_atom_site_aniso_U_13
_atom_site_aniso_U_23
Cl1 0.0302(3) 0.0293(3) 0.0231(2) 0.0045(2) 0.0085(2) -0.0006(2)
K1 0.0197(2) 0.0203(2) 0.0209(2) 0.00031(17) 0.00216(17) -0.00032(17)
Mn1 0.01294(14) 0.01214(14) 0.01662(14) 0.00003(11) 0.00004(11) 0.00194(11)
C101 0.0174(10) 0.0139(9) 0.0185(9) -0.0004(8) 0.0036(8) 0.0005(7)
C102 0.0145(9) 0.0157(9) 0.0201(9) -0.0019(8) 0.0034(8) -0.0016(8)
C103 0.0130(9) 0.0161(9) 0.0161(9) 0.0007(7) 0.0020(7) 0.0000(7)
C104 0.0156(9) 0.0138(9) 0.0153(9) 0.0011(7) 0.0043(7) 0.0001(7)
C105 0.0163(9) 0.0138(9) 0.0154(9) 0.0007(7) 0.0022(7) -0.0009(7)
C106 0.0144(9) 0.0158(9) 0.0167(9) -0.0001(7) 0.0016(7) -0.0006(7)
C107 0.0160(10) 0.0168(9) 0.0178(9) 0.0028(8) 0.0018(8) 0.0012(8)
C108 0.0183(10) 0.0142(9) 0.0182(9) 0.0018(8) 0.0023(8) 0.0024(8)
C201 0.0196(10) 0.0164(10) 0.0282(11) -0.0033(8) 0.0013(8) 0.0014(8)
C202 0.0187(10) 0.0170(10) 0.0275(11) -0.0041(8) -0.0011(8) 0.0011(8)
C203 0.0156(10) 0.0187(10) 0.0215(10) 0.0011(8) -0.0014(8) 0.0028(8)
C204 0.0182(10) 0.0150(9) 0.0207(9) 0.0019(8) 0.0005(8) 0.0032(8)
C205 0.0204(10) 0.0128(9) 0.0203(9) -0.0008(8) 0.0014(8) -0.0012(8)
C206 0.0157(10) 0.0189(10) 0.0204(9) -0.0026(8) -0.0002(8) -0.0013(8)
C207 0.0179(10) 0.0188(10) 0.0240(10) 0.0033(8) -0.0011(8) 0.0043(8)
C208 0.0219(11) 0.0149(9) 0.0250(10) 0.0044(8) 0.0004(8) 0.0054(8)
C301 0.0197(10) 0.0134(9) 0.0168(9) 0.0008(8) 0.0038(8) 0.0021(7)
C302 0.0132(9) 0.0163(9) 0.0172(9) -0.0015(7) 0.0018(7) 0.0004(7)
C303 0.0166(10) 0.0129(9) 0.0149(8) 0.0000(7) 0.0038(7) -0.0012(7)
C304 0.0128(9) 0.0191(10) 0.0164(9) 0.0010(8) 0.0003(7) -0.0007(8)
N1 0.0152(8) 0.0133(8) 0.0179(8) -0.0006(6) 0.0009(6) 0.0017(6)
N2 0.0131(8) 0.0131(8) 0.0167(8) -0.0003(6) 0.0018(6) 0.0012(6)
N3 0.0141(8) 0.0133(8) 0.0159(7) 0.0005(6) -0.0003(6) 0.0011(6)
N4 0.0153(8) 0.0146(8) 0.0186(8) 0.0004(6) 0.0007(6) 0.0020(6)
C1 0.0165(10) 0.0133(9) 0.0240(10) 0.0012(8) 0.0013(8) 0.0028(8)
C2 0.0229(11) 0.0186(10) 0.0230(10) -0.0005(8) 0.0046(8) 0.0021(8)
C3 0.0329(13) 0.0163(10) 0.0313(11) 0.0007(9) 0.0043(10) -0.0003(9)
C4 0.0394(14) 0.0137(10) 0.0356(12) 0.0018(9) 0.0041(10) 0.0044(9)
C5 0.0418(14) 0.0178(10) 0.0291(11) 0.0010(10) 0.0091(10) 0.0078(9)
C6 0.0269(11) 0.0159(10) 0.0248(10) 0.0019(8) 0.0043(9) 0.0023(8)
C7 0.0205(11) 0.0229(11) 0.0214(10) -0.0008(8) -0.0010(8) 0.0051(8)
C8 0.0321(12) 0.0227(11) 0.0226(10) 0.0007(9) 0.0023(9) 0.0020(9)
C9 0.0515(16) 0.0245(12) 0.0325(12) 0.0100(11) 0.0042(11) -0.0010(10)
C10 0.0385(15) 0.0274(12) 0.0494(15) -0.0037(11) -0.0052(12) -0.0052(11)
C11 0.0625(19) 0.0408(15) 0.0265(12) -0.0072(13) 0.0131(12) -0.0025(11)
C12 0.0163(10) 0.0130(9) 0.0249(10) -0.0018(8) -0.0027(8) 0.0050(8)
C13 0.0230(11) 0.0205(10) 0.0249(10) -0.0009(9) -0.0007(9) 0.0028(9)
C14 0.0322(13) 0.0243(11) 0.0242(11) -0.0062(9) -0.0084(9) 0.0022(9)
C15 0.0219(11) 0.0281(12) 0.0330(12) -0.0073(9) -0.0113(9) 0.0087(10)
C16 0.0175(11) 0.0278(12) 0.0358(12) -0.0038(9) -0.0019(9) 0.0078(10)
C17 0.0175(10) 0.0190(10) 0.0272(10) -0.0020(8) -0.0012(8) 0.0028(8)
C18 0.0157(10) 0.0202(10) 0.0347(12) -0.0019(8) 0.0035(9) -0.0012(9)
C19 0.0156(10) 0.0267(11) 0.0321(11) -0.0018(9) 0.0049(9) -0.0051(9)
C20 0.0212(12) 0.0489(15) 0.0358(13) -0.0017(11) 0.0084(10) -0.0040(11)
C21 0.0293(13) 0.0304(12) 0.0390(13) -0.0079(10) 0.0058(10) -0.0090(11)
C22 0.0251(12) 0.0334(13) 0.0345(12) 0.0027(10) 0.0019(10) 0.0002(10)
C23 0.0140(9) 0.0133(9) 0.0168(9) -0.0013(7) -0.0025(7) 0.0005(7)
C24 0.0194(10) 0.0170(10) 0.0239(10) 0.0003(8) 0.0035(8) -0.0002(8)
C25 0.0200(11) 0.0212(10) 0.0262(11) -0.0030(8) 0.0034(8) 0.0057(9)
C26 0.0194(10) 0.0140(9) 0.0293(11) -0.0030(8) -0.0034(8) 0.0058(8)
C27 0.0204(10) 0.0131(9) 0.0258(10) 0.0004(8) -0.0010(8) -0.0010(8)
C28 0.0150(9) 0.0147(9) 0.0177(9) -0.0012(7) -0.0019(7) 0.0002(8)
C29 0.0204(11) 0.0203(10) 0.0236(10) 0.0022(8) 0.0027(8) -0.0010(8)
C30 0.0246(11) 0.0224(10) 0.0227(10) 0.0022(9) 0.0060(9) -0.0008(9)
C31 0.0375(14) 0.0326(13) 0.0315(12) 0.0003(11) 0.0093(10) -0.0072(10)
C32 0.0410(15) 0.0343(13) 0.0342(13) 0.0090(11) 0.0140(11) 0.0123(11)
C33 0.0312(13) 0.0435(15) 0.0317(12) -0.0092(11) 0.0059(10) 0.0004(11)
C34 0.0149(10) 0.0148(9) 0.0195(9) -0.0001(7) -0.0015(8) 0.0044(8)
C35 0.0193(10) 0.0153(9) 0.0236(10) 0.0011(8) 0.0025(8) 0.0025(8)
C36 0.0155(10) 0.0161(10) 0.0325(11) 0.0024(8) 0.0036(8) 0.0048(9)
C37 0.0141(10) 0.0227(10) 0.0306(11) -0.0015(8) -0.0030(8) 0.0074(9)
C38 0.0186(10) 0.0290(11) 0.0198(10) -0.0041(9) -0.0034(8) 0.0021(9)
C39 0.0173(10) 0.0204(10) 0.0233(10) 0.0003(8) 0.0010(8) 0.0036(8)
C40 0.0252(11) 0.0203(10) 0.0249(10) 0.0003(9) 0.0019(9) -0.0004(9)
C41 0.0236(12) 0.0305(12) 0.0326(12) -0.0012(9) 0.0041(9) -0.0103(10)
C42 0.0344(14) 0.0402(15) 0.0516(16) -0.0091(12) 0.0184(12) -0.0085(13)
C43 0.0304(14) 0.0450(16) 0.0607(18) 0.0114(12) 0.0040(13) 0.0009(14)
C44 0.0366(16) 0.068(2) 0.0502(17) -0.0015(14) 0.0110(13) -0.0302(15)
N5 0.0519(13) 0.0139(8) 0.0240(9) 0.0028(8) 0.0109(9) 0.0049(7)
N6 0.0138(9) 0.0405(11) 0.0294(10) -0.0066(8) 0.0017(7) -0.0059(9)
N7 0.0206(9) 0.0136(8) 0.0216(8) 0.0028(7) 0.0039(7) 0.0029(7)
N8 0.0140(9) 0.0406(11) 0.0224(9) 0.0002(8) -0.0019(7) -0.0065(8)
O1 0.0537(11) 0.0240(8) 0.0226(8) -0.0088(8) -0.0039(7) 0.0081(7)
O2 0.0137(8) 0.0492(11) 0.0396(9) -0.0033(7) 0.0029(7) -0.0027(8)
O3 0.0376(10) 0.0329(9) 0.0466(10) 0.0188(8) 0.0192(8) 0.0166(8)
O4 0.0265(9) 0.0440(10) 0.0355(9) -0.0007(8) -0.0035(7) -0.0168(8)
C45 0.0334(13) 0.0322(13) 0.0352(13) -0.0088(11) -0.0045(11) -0.0056(10)
C46 0.0454(15) 0.0264(12) 0.0301(12) -0.0012(11) -0.0022(11) -0.0085(10)
C47 0.0329(13) 0.0400(14) 0.0233(11) 0.0089(11) 0.0032(10) -0.0082(10)
C48 0.0297(13) 0.0440(14) 0.0186(10) 0.0058(11) 0.0042(9) -0.0006(10)
C49 0.0262(12) 0.0328(12) 0.0294(11) 0.0009(10) 0.0094(9) 0.0065(10)
C50 0.0203(11) 0.0277(11) 0.0341(12) -0.0021(9) 0.0081(9) 0.0013(10)
C51 0.0360(14) 0.0262(12) 0.0415(14) -0.0094(10) 0.0025(11) 0.0032(11)
C52 0.0338(14) 0.0335(13) 0.0360(13) -0.0086(11) 0.0021(11) 0.0131(11)
C53 0.0334(13) 0.0353(13) 0.0256(11) 0.0005(11) -0.0002(10) 0.0110(10)
C54 0.0276(12) 0.0290(12) 0.0273(11) 0.0028(10) -0.0047(9) 0.0069(9)
C55 0.0196(11) 0.0312(12) 0.0265(11) -0.0022(9) -0.0010(9) -0.0021(9)
C56 0.0237(11) 0.0267(11) 0.0308(11) -0.0031(9) 0.0018(9) -0.0070(10)
C57 0.0240(12) 0.0399(14) 0.0436(14) -0.0104(10) 0.0083(11) 0.0009(11)
C58 0.0200(12) 0.0457(15) 0.0378(13) -0.0047(10) 0.0039(10) -0.0047(11)
C59 0.0225(11) 0.0366(13) 0.0294(11) 0.0094(10) 0.0076(9) -0.0032(10)
C60 0.0284(12) 0.0338(13) 0.0362(12) 0.0083(10) 0.0114(10) -0.0094(10)
C61 0.0306(13) 0.0222(11) 0.0395(13) 0.0051(10) 0.0041(10) -0.0103(10)
C62 0.0277(12) 0.0177(10) 0.0438(13) -0.0020(9) 0.0062(10) -0.0023(10)
N9 0.0274(10) 0.0271(10) 0.0285(10) -0.0046(8) 0.0002(8) -0.0004(8)
N10 0.0193(9) 0.0192(9) 0.0282(9) 0.0012(7) 0.0040(7) -0.0017(7)
O5 0.0302(9) 0.0285(8) 0.0256(8) 0.0019(7) 0.0031(7) -0.0063(7)
O6 0.0274(8) 0.0342(9) 0.0211(7) -0.0034(7) 0.0027(6) 0.0021(6)
O7 0.0259(8) 0.0293(8) 0.0251(8) -0.0033(7) 0.0006(6) 0.0078(6)
O8 0.0184(7) 0.0260(8) 0.0286(8) 0.0004(6) 0.0000(6) 0.0032(6)
O9 0.0197(8) 0.0333(9) 0.0325(8) 0.0009(7) 0.0018(6) -0.0007(7)
O10 0.0245(8) 0.0254(8) 0.0308(8) 0.0036(6) 0.0078(6) -0.0080(7)
C1S 0.173(5) 0.094(3) 0.060(2) -0.073(4) 0.040(3) 0.004(2)
C2S 0.047(2) 0.095(3) 0.078(2) 0.0011(19) 0.0303(18) 0.044(2)
C3S 0.069(3) 0.221(7) 0.162(5) 0.038(4) 0.043(3) 0.146(5)
C4S 0.132(4) 0.056(2) 0.0294(15) 0.028(2) 0.0154(18) 0.0140(14)
O1S 0.208(5) 0.121(3) 0.104(3) 0.046(3) -0.036(3) 0.006(2)

loop_
_atom_type_symbol
_atom_type_description
_atom_type_scat_dispersion_real
_atom_type_scat_dispersion_imag
_atom_type_scat_source
C C 0.0033 0.0016 'International Tables Vol C Tables 4.2.6.8 and 6.1.1.4'
H H 0.0000 0.0000 'International Tables Vol C Tables 4.2.6.8 and 6.1.1.4'
N N 0.0061 0.0033 'International Tables Vol C Tables 4.2.6.8 and 6.1.1.4'
O O 0.0106 0.0060 'International Tables Vol C Tables 4.2.6.8 and 6.1.1.4'
Cl Cl 0.1484 0.1585 'International Tables Vol C Tables 4.2.6.8 and 6.1.1.4'
Mn Mn 0.3368 0.7283 'International Tables Vol C Tables 4.2.6.8 and 6.1.1.4'
K K 0.2009 0.2494 'International Tables Vol C Tables 4.2.6.8 and 6.1.1.4'

loop_
_geom_angle_atom_site_label_1
_geom_angle_atom_site_label_2
_geom_angle_atom_site_label_3
_geom_angle
O6 K1 O9 128.21(5)
O6 K1 O10 92.10(5)
O9 K1 O10 59.68(5)
O6 K1 O5 59.56(5)
O9 K1 O5 92.09(5)
O10 K1 O5 115.02(5)
O6 K1 O7 121.37(5)
O9 K1 O7 103.64(5)
O10 K1 O7 142.25(5)
O5 K1 O7 98.09(5)
O6 K1 O8 98.72(4)
O9 K1 O8 127.48(5)
O10 K1 O8 102.11(5)
O5 K1 O8 136.39(5)
O7 K1 O8 59.13(4)
O6 K1 N9 119.46(5)
O9 K1 N9 60.27(5)
O10 K1 N9 119.45(5)
O5 K1 N9 60.37(5)
O7 K1 N9 61.36(5)
O8 K1 N9 119.76(5)
O6 K1 N10 60.97(5)
O9 K1 N10 120.19(5)
O10 K1 N10 61.12(5)
O5 K1 N10 120.16(5)
O7 K1 N10 117.76(5)
O8 K1 N10 59.36(5)
N9 K1 N10 179.11(5)
N3 Mn1 N2 84.88(6)
N3 Mn1 N1 145.77(6)
N2 Mn1 N1 85.58(6)
N3 Mn1 N4 85.92(6)
N2 Mn1 N4 146.39(6)
N1 Mn1 N4 84.10(6)
N3 Mn1 Cl1 103.37(4)
N2 Mn1 Cl1 104.04(4)
N1 Mn1 Cl1 110.84(5)
N4 Mn1 Cl1 109.53(5)
N1 C101 C301 125.28(17)
N1 C101 C201 109.59(17)
C301 C101 C201 125.13(17)
N1 C102 C302 125.76(17)
N1 C102 C202 109.71(17)
C302 C102 C202 124.52(18)
N2 C103 C302 125.18(17)
N2 C103 C203 109.51(16)
C302 C103 C203 125.30(18)
N2 C104 C303 125.26(17)
N2 C104 C204 109.27(16)
C303 C104 C204 125.36(17)
N3 C105 C303 125.06(17)
N3 C105 C205 109.55(16)
C303 C105 C205 125.36(17)
N3 C106 C304 125.42(17)
N3 C106 C206 109.56(16)
C304 C106 C206 125.01(18)
N4 C107 C304 125.45(17)
N4 C107 C207 109.44(17)
C304 C107 C207 125.09(18)
N4 C108 C301 125.32(17)
N4 C108 C208 109.51(17)
C301 C108 C208 125.18(17)
C202 C201 C101 106.96(18)
C202 C201 H20A 126.5
C101 C201 H20A 126.5
C201 C202 C102 107.10(18)
C201 C202 H20B 126.5
C102 C202 H20B 126.5
C204 C203 C103 107.25(17)
C204 C203 H20C 126.4
C103 C203 H20C 126.4
C203 C204 C104 106.94(17)
C203 C204 H20D 126.5
C104 C204 H20D 126.5
C206 C205 C105 107.20(17)
C206 C205 H20E 126.4
C105 C205 H20E 126.4
C205 C206 C106 106.89(18)
C205 C206 H20F 126.6
C106 C206 H20F 126.6
C208 C207 C107 107.04(18)
C208 C207 H20G 126.5
C107 C207 H20G 126.5
C207 C208 C108 107.11(17)
C207 C208 H20H 126.4
C108 C208 H20H 126.4
C108 C301 C101 125.56(17)
C108 C301 C1 118.54(17)
C101 C301 C1 115.90(17)
C102 C302 C103 126.51(18)
C102 C302 C12 114.88(17)
C103 C302 C12 118.60(17)
C104 C303 C105 126.15(17)
C104 C303 C23 117.32(16)
C105 C303 C23 116.34(16)
C107 C304 C106 126.70(18)
C107 C304 C34 117.32(17)
C106 C304 C34 115.99(17)
C102 N1 C101 106.61(16)
C102 N1 Mn1 124.53(13)
C101 N1 Mn1 125.62(13)
C103 N2 C104 107.01(15)
C103 N2 Mn1 125.51(12)
C104 N2 Mn1 125.56(12)
C106 N3 C105 106.81(16)
C106 N3 Mn1 125.36(12)
C105 N3 Mn1 126.35(13)
C107 N4 C108 106.89(16)
C107 N4 Mn1 124.74(13)
C108 N4 Mn1 126.10(13)
C2 C1 C6 118.55(18)
C2 C1 C301 120.56(18)
C6 C1 C301 120.79(18)
C3 C2 C1 121.67(19)
C3 C2 H2A 119.2
C1 C2 H2A 119.2
C4 C3 C2 119.3(2)
C4 C3 H3A 120.3
C2 C3 H3A 120.3
C3 C4 C5 120.6(2)
C3 C4 H4A 119.7
C5 C4 H4A 119.7
C4 C5 C6 120.0(2)
C4 C5 H5A 120.0
C6 C5 H5A 120.0
C5 C6 C1 119.83(19)
C5 C6 N5 123.37(19)
C1 C6 N5 116.77(18)
O1 C7 N5 122.6(2)
O1 C7 C8 122.07(19)
N5 C7 C8 115.29(18)
C11 C8 C9 110.2(2)
C11 C8 C10 109.2(2)
C9 C8 C10 109.3(2)
C11 C8 C7 108.19(19)
C9 C8 C7 112.96(18)
C10 C8 C7 106.84(18)
C8 C9 H9A 109.5
C8 C9 H9B 109.5
H9A C9 H9B 109.5
C8 C9 H9C 109.5
H9A C9 H9C 109.5
H9B C9 H9C 109.5
C8 C10 H10A 109.5
C8 C10 H10B 109.5
H10A C10 H10B 109.5
C8 C10 H10C 109.5
H10A C10 H10C 109.5
H10B C10 H10C 109.5
C8 C11 H11A 109.5
C8 C11 H11B 109.5
H11A C11 H11B 109.5
C8 C11 H11C 109.5
H11A C11 H11C 109.5
H11B C11 H11C 109.5
C13 C12 C17 119.25(19)
C13 C12 C302 120.38(18)
C17 C12 C302 120.08(18)
C14 C13 C12 120.5(2)
C14 C13 H13A 119.8
C12 C13 H13A 119.8
C15 C14 C13 119.7(2)
C15 C14 H14A 120.2
C13 C14 H14A 120.2
C14 C15 C16 121.0(2)
C14 C15 H15A 119.5
C16 C15 H15A 119.5
C15 C16 C17 119.4(2)
C15 C16 H16A 120.3
C17 C16 H16A 120.3
C16 C17 C12 120.1(2)
C16 C17 N6 123.0(2)
C12 C17 N6 116.81(18)
O2 C18 N6 123.0(2)
O2 C18 C19 123.9(2)
N6 C18 C19 113.14(18)
C20 C19 C22 109.16(19)
C20 C19 C18 108.48(18)
C22 C19 C18 109.50(18)
C20 C19 C21 109.90(19)
C22 C19 C21 110.32(19)
C18 C19 C21 109.45(19)
C19 C20 H20I 109.5
C19 C20 H20J 109.5
H20I C20 H20J 109.5
C19 C20 H20K 109.5
H20I C20 H20K 109.5
H20J C20 H20K 109.5
C19 C21 H21A 109.5
C19 C21 H21B 109.5
H21A C21 H21B 109.5
C19 C21 H21C 109.5
H21A C21 H21C 109.5
H21B C21 H21C 109.5
C19 C22 H22A 109.5
C19 C22 H22B 109.5
H22A C22 H22B 109.5
C19 C22 H22C 109.5
H22A C22 H22C 109.5
H22B C22 H22C 109.5
C24 C23 C28 118.38(17)
C24 C23 C303 119.46(17)
C28 C23 C303 122.16(17)
C25 C24 C23 121.59(19)
C25 C24 H24A 119.2
C23 C24 H24A 119.2
C26 C25 C24 119.05(19)
C26 C25 H25A 120.5
C24 C25 H25A 120.5
C27 C26 C25 120.51(18)
C27 C26 H26A 119.7
C25 C26 H26A 119.7
C26 C27 C28 120.40(19)
C26 C27 H27A 119.8
C28 C27 H27A 119.8
C27 C28 C23 120.07(18)
C27 C28 N7 121.63(18)
C23 C28 N7 118.23(17)
O3 C29 N7 122.21(19)
O3 C29 C30 120.73(19)
N7 C29 C30 117.06(17)
C32 C30 C33 110.0(2)
C32 C30 C29 114.59(18)
C33 C30 C29 106.69(17)
C32 C30 C31 109.68(19)
C33 C30 C31 108.89(19)
C29 C30 C31 106.82(18)
C30 C31 H31A 109.5
C30 C31 H31B 109.5
H31A C31 H31B 109.5
C30 C31 H31C 109.5
H31A C31 H31C 109.5
H31B C31 H31C 109.5
C30 C32 H32A 109.5
C30 C32 H32B 109.5
H32A C32 H32B 109.5
C30 C32 H32C 109.5
H32A C32 H32C 109.5
H32B C32 H32C 109.5
C30 C33 H33A 109.5
C30 C33 H33B 109.5
H33A C33 H33B 109.5
C30 C33 H33C 109.5
H33A C33 H33C 109.5
H33B C33 H33C 109.5
C35 C34 C39 119.16(18)
C35 C34 C304 120.36(17)
C39 C34 C304 120.46(17)
C36 C35 C34 121.17(19)
C36 C35 H35A 119.4
C34 C35 H35A 119.4
C37 C36 C35 119.16(19)
C37 C36 H36A 120.4
C35 C36 H36A 120.4
C36 C37 C38 121.18(19)
C36 C37 H37A 119.4
C38 C37 H37A 119.4
C37 C38 C39 119.76(19)
C37 C38 H38A 120.1
C39 C38 H38A 120.1
C38 C39 C34 119.55(19)
C38 C39 N8 123.53(19)
C34 C39 N8 116.90(18)
O4 C40 N8 122.7(2)
O4 C40 C41 122.98(19)
N8 C40 C41 114.31(18)
C44 C41 C42 108.9(2)
C44 C41 C43 110.2(2)
C42 C41 C43 109.5(2)
C44 C41 C40 108.34(19)
C42 C41 C40 109.91(19)
C43 C41 C40 110.0(2)
C41 C42 H42A 109.5
C41 C42 H42B 109.5
H42A C42 H42B 109.5
C41 C42 H42C 109.5
H42A C42 H42C 109.5
H42B C42 H42C 109.5
C41 C43 H43A 109.5
C41 C43 H43B 109.5
H43A C43 H43B 109.5
C41 C43 H43C 109.5
H43A C43 H43C 109.5
H43B C43 H43C 109.5
C41 C44 H44A 109.5
C41 C44 H44B 109.5
H44A C44 H44B 109.5
C41 C44 H44C 109.5
H44A C44 H44C 109.5
H44B C44 H44C 109.5
C7 N5 C6 129.58(18)
C7 N5 H5 115.2
C6 N5 H5 115.2
C18 N6 C17 129.93(18)
C18 N6 H6A 115.0
C17 N6 H6A 115.0
C29 N7 C28 126.88(17)
C29 N7 H7A 116.6
C28 N7 H7A 116.6
C40 N8 C39 130.20(18)
C40 N8 H8A 114.9
C39 N8 H8A 114.9
N9 C45 C46 113.8(2)
N9 C45 H45A 108.8
C46 C45 H45A 108.8
N9 C45 H45B 108.8
C46 C45 H45B 108.8
H45A C45 H45B 107.7
O5 C46 C45 108.99(19)
O5 C46 H46A 109.9
C45 C46 H46A 109.9
O5 C46 H46B 109.9
C45 C46 H46B 109.9
H46A C46 H46B 108.3
O5 C47 C48 109.51(18)
O5 C47 H47A 109.8
C48 C47 H47A 109.8
O5 C47 H47B 109.8
C48 C47 H47B 109.8
H47A C47 H47B 108.2
O6 C48 C47 108.91(18)
O6 C48 H48A 109.9
C47 C48 H48A 109.9
O6 C48 H48B 109.9
C47 C48 H48B 109.9
H48A C48 H48B 108.3
O6 C49 C50 108.85(18)
O6 C49 H49A 109.9
C50 C49 H49A 109.9
O6 C49 H49B 109.9
C50 C49 H49B 109.9
H49A C49 H49B 108.3
N10 C50 C49 114.01(18)
N10 C50 H50A 108.8
C49 C50 H50A 108.8
N10 C50 H50B 108.8
C49 C50 H50B 108.8
H50A C50 H50B 107.6
N9 C51 C52 114.3(2)
N9 C51 H51A 108.7
C52 C51 H51A 108.7
N9 C51 H51B 108.7
C52 C51 H51B 108.7
H51A C51 H51B 107.6
O7 C52 C51 109.41(19)
O7 C52 H52A 109.8
C51 C52 H52A 109.8
O7 C52 H52B 109.8
C51 C52 H52B 109.8
H52A C52 H52B 108.2
O7 C53 C54 109.08(18)
O7 C53 H53A 109.9
C54 C53 H53A 109.9
O7 C53 H53B 109.9
C54 C53 H53B 109.9
H53A C53 H53B 108.3
O8 C54 C53 109.21(19)
O8 C54 H54A 109.8
C53 C54 H54A 109.8
O8 C54 H54B 109.8
C53 C54 H54B 109.8
H54A C54 H54B 108.3
O8 C55 C56 108.75(18)
O8 C55 H55A 109.9
C56 C55 H55A 109.9
O8 C55 H55B 109.9
C56 C55 H55B 109.9
H55A C55 H55B 108.3
N10 C56 C55 114.08(17)
N10 C56 H56A 108.7
C55 C56 H56A 108.7
N10 C56 H56B 108.7
C55 C56 H56B 108.7
H56A C56 H56B 107.6
N9 C57 C58 114.5(2)
N9 C57 H57A 108.6
C58 C57 H57A 108.6
N9 C57 H57B 108.6
C58 C57 H57B 108.6
H57A C57 H57B 107.6
O9 C58 C57 108.72(19)
O9 C58 H58A 109.9
C57 C58 H58A 109.9
O9 C58 H58B 109.9
C57 C58 H58B 109.9
H58A C58 H58B 108.3
O9 C59 C60 108.50(19)
O9 C59 H59A 110.0
C60 C59 H59A 110.0
O9 C59 H59B 110.0
C60 C59 H59B 110.0
H59A C59 H59B 108.4
O10 C60 C59 110.10(18)
O10 C60 H60A 109.6
C59 C60 H60A 109.6
O10 C60 H60B 109.6
C59 C60 H60B 109.6
H60A C60 H60B 108.2
O10 C61 C62 108.49(18)
O10 C61 H61A 110.0
C62 C61 H61A 110.0
O10 C61 H61B 110.0
C62 C61 H61B 110.0
H61A C61 H61B 108.4
N10 C62 C61 113.32(18)
N10 C62 H62A 108.9
C61 C62 H62A 108.9
N10 C62 H62B 108.9
C61 C62 H62B 108.9
H62A C62 H62B 107.7
C51 N9 C45 109.76(19)
C51 N9 C57 110.11(19)
C45 N9 C57 110.12(19)
C51 N9 K1 108.72(13)
C45 N9 K1 110.34(13)
C57 N9 K1 107.74(13)
C56 N10 C50 110.12(17)
C56 N10 C62 109.19(17)
C50 N10 C62 109.66(17)
C56 N10 K1 111.32(12)
C50 N10 K1 107.93(12)
C62 N10 K1 108.60(12)
C47 O5 C46 111.04(17)
C47 O5 K1 114.11(13)
C46 O5 K1 115.94(12)
C49 O6 C48 111.65(17)
C49 O6 K1 117.87(12)
C48 O6 K1 117.93(13)
C53 O7 C52 110.61(17)
C53 O7 K1 115.37(13)
C52 O7 K1 113.64(13)
C54 O8 C55 111.31(16)
C54 O8 K1 114.16(12)
C55 O8 K1 117.13(12)
C58 O9 C59 111.98(17)
C58 O9 K1 120.80(13)
C59 O9 K1 115.74(13)
C61 O10 C60 110.92(16)
C61 O10 K1 111.37(12)
C60 O10 K1 115.33(13)
C2S C1S O1S 108.0(3)
C2S C1S H1SA 110.1
O1S C1S H1SA 110.1
C2S C1S H1SB 110.1
O1S C1S H1SB 110.1
H1SA C1S H1SB 108.4
C1S C2S C3S 106.8(4)
C1S C2S H2SA 110.4
C3S C2S H2SA 110.4
C1S C2S H2SB 110.4
C3S C2S H2SB 110.4
H2SA C2S H2SB 108.6
C4S C3S C2S 112.5(4)
C4S C3S H3SA 109.1
C2S C3S H3SA 109.1
C4S C3S H3SB 109.1
C2S C3S H3SB 109.1
H3SA C3S H3SB 107.8
C3S C4S O1S 106.5(3)
C3S C4S H4SA 110.4
O1S C4S H4SA 110.4
C3S C4S H4SB 110.4
O1S C4S H4SB 110.4
H4SA C4S H4SB 108.6
C4S O1S C1S 101.4(4)

loop_
_geom_bond_atom_site_label_1
_geom_bond_atom_site_label_2
_geom_bond_distance
Cl1 Mn1 2.3704(6)
K1 O6 2.7851(15)
K1 O9 2.8068(16)
K1 O10 2.8271(15)
K1 O5 2.8463(15)
K1 O7 2.8478(15)
K1 O8 2.8950(15)
K1 N9 2.9862(19)
K1 N10 3.0039(18)
Mn1 N3 2.1452(16)
Mn1 N2 2.1529(15)
Mn1 N1 2.1538(16)
Mn1 N4 2.1550(16)
C101 N1 1.369(2)
C101 C301 1.406(3)
C101 C201 1.445(3)
C102 N1 1.364(2)
C102 C302 1.405(3)
C102 C202 1.444(3)
C103 N2 1.366(2)
C103 C302 1.407(3)
C103 C203 1.444(3)
C104 N2 1.370(2)
C104 C303 1.404(3)
C104 C204 1.450(3)
C105 N3 1.369(2)
C105 C303 1.408(3)
C105 C205 1.445(3)
C106 N3 1.369(2)
C106 C304 1.407(3)
C106 C206 1.449(3)
C107 N4 1.366(2)
C107 C304 1.403(3)
C107 C207 1.448(3)
C108 N4 1.369(2)
C108 C301 1.406(3)
C108 C208 1.443(3)
C201 C202 1.345(3)
C201 H20A 0.9500
C202 H20B 0.9500
C203 C204 1.349(3)
C203 H20C 0.9500
C204 H20D 0.9500
C205 C206 1.350(3)
C205 H20E 0.9500
C206 H20F 0.9500
C207 C208 1.348(3)
C207 H20G 0.9500
C208 H20H 0.9500
C301 C1 1.501(3)
C302 C12 1.496(3)
C303 C23 1.500(3)
C304 C34 1.500(3)
C1 C2 1.387(3)
C1 C6 1.405(3)
C2 C3 1.384(3)
C2 H2A 0.9500
C3 C4 1.381(3)
C3 H3A 0.9500
C4 C5 1.383(3)
C4 H4A 0.9500
C5 C6 1.399(3)
C5 H5A 0.9500
C6 N5 1.408(3)
C7 O1 1.213(2)
C7 N5 1.354(3)
C7 C8 1.537(3)
C8 C11 1.526(3)
C8 C9 1.526(3)
C8 C10 1.533(3)
C9 H9A 0.9800
C9 H9B 0.9800
C9 H9C 0.9800
C10 H10A 0.9800
C10 H10B 0.9800
C10 H10C 0.9800
C11 H11A 0.9800
C11 H11B 0.9800
C11 H11C 0.9800
C12 C13 1.390(3)
C12 C17 1.397(3)
C13 C14 1.385(3)
C13 H13A 0.9500
C14 C15 1.378(3)
C14 H14A 0.9500
C15 C16 1.383(3)
C15 H15A 0.9500
C16 C17 1.392(3)
C16 H16A 0.9500
C17 N6 1.404(3)
C18 O2 1.213(3)
C18 N6 1.368(3)
C18 C19 1.534(3)
C19 C20 1.526(3)
C19 C22 1.530(3)
C19 C21 1.534(3)
C20 H20I 0.9800
C20 H20J 0.9800
C20 H20K 0.9800
C21 H21A 0.9800
C21 H21B 0.9800
C21 H21C 0.9800
C22 H22A 0.9800
C22 H22B 0.9800
C22 H22C 0.9800
C23 C24 1.394(3)
C23 C28 1.400(3)
C24 C25 1.387(3)
C24 H24A 0.9500
C25 C26 1.386(3)
C25 H25A 0.9500
C26 C27 1.379(3)
C26 H26A 0.9500
C27 C28 1.390(3)
C27 H27A 0.9500
C28 N7 1.412(3)
C29 O3 1.217(3)
C29 N7 1.366(3)
C29 C30 1.533(3)
C30 C32 1.527(3)
C30 C33 1.531(3)
C30 C31 1.533(3)
C31 H31A 0.9800
C31 H31B 0.9800
C31 H31C 0.9800
C32 H32A 0.9800
C32 H32B 0.9800
C32 H32C 0.9800
C33 H33A 0.9800
C33 H33B 0.9800
C33 H33C 0.9800
C34 C35 1.387(3)
C34 C39 1.406(3)
C35 C36 1.386(3)
C35 H35A 0.9500
C36 C37 1.378(3)
C36 H36A 0.9500
C37 C38 1.384(3)
C37 H37A 0.9500
C38 C39 1.395(3)
C38 H38A 0.9500
C39 N8 1.409(3)
C40 O4 1.218(3)
C40 N8 1.362(3)
C40 C41 1.534(3)
C41 C44 1.523(3)
C41 C42 1.530(3)
C41 C43 1.534(4)
C42 H42A 0.9800
C42 H42B 0.9800
C42 H42C 0.9800
C43 H43A 0.9800
C43 H43B 0.9800
C43 H43C 0.9800
C44 H44A 0.9800
C44 H44B 0.9800
C44 H44C 0.9800
N5 H5 0.8800
N6 H6A 0.8800
N7 H7A 0.8800
N8 H8A 0.8800
C45 N9 1.467(3)
C45 C46 1.499(4)
C45 H45A 0.9900
C45 H45B 0.9900
C46 O5 1.430(3)
C46 H46A 0.9900
C46 H46B 0.9900
C47 O5 1.418(3)
C47 C48 1.496(3)
C47 H47A 0.9900
C47 H47B 0.9900
C48 O6 1.421(3)
C48 H48A 0.9900
C48 H48B 0.9900
C49 O6 1.420(3)
C49 C50 1.509(3)
C49 H49A 0.9900
C49 H49B 0.9900
C50 N10 1.468(3)
C50 H50A 0.9900
C50 H50B 0.9900
C51 N9 1.465(3)
C51 C52 1.504(3)
C51 H51A 0.9900
C51 H51B 0.9900
C52 O7 1.424(3)
C52 H52A 0.9900
C52 H52B 0.9900
C53 O7 1.423(3)
C53 C54 1.495(3)
C53 H53A 0.9900
C53 H53B 0.9900
C54 O8 1.417(3)
C54 H54A 0.9900
C54 H54B 0.9900
C55 O8 1.423(3)
C55 C56 1.504(3)
C55 H55A 0.9900
C55 H55B 0.9900
C56 N10 1.465(3)
C56 H56A 0.9900
C56 H56B 0.9900
C57 N9 1.468(3)
C57 C58 1.501(4)
C57 H57A 0.9900
C57 H57B 0.9900
C58 O9 1.415(3)
C58 H58A 0.9900
C58 H58B 0.9900
C59 O9 1.421(3)
C59 C60 1.484(3)
C59 H59A 0.9900
C59 H59B 0.9900
C60 O10 1.425(3)
C60 H60A 0.9900
C60 H60B 0.9900
C61 O10 1.421(3)
C61 C62 1.504(3)
C61 H61A 0.9900
C61 H61B 0.9900
C62 N10 1.471(3)
C62 H62A 0.9900
C62 H62B 0.9900
C1S C2S 1.397(6)
C1S O1S 1.532(6)
C1S H1SA 0.9900
C1S H1SB 0.9900
C2S C3S 1.431(5)
C2S H2SA 0.9900
C2S H2SB 0.9900
C3S C4S 1.365(6)
C3S H3SA 0.9900
C3S H3SB 0.9900
C4S O1S 1.515(4)
C4S H4SA 0.9900
C4S H4SB 0.9900

_cod_database_fobs_code 2019979
